data_8101131
loop_
_publ_author_name
'Lindner, Hans J\"org'
'Foro, Sabine'
'Nemes, P\'eter'
'Scheiber, P\'al'

_publ_section_title
;
Crystal structure of 11-methyl-7,11-diazatricyclo[7.3.1.0^2,7^]tridecan-
13-ols, C~12~H~22~N~2~O, solid state conformation of syn- and trans-
isomers
;
_journal_issue 4
_journal_name_full 'Zeitschrift f\"ur Kristallographie - New Crystal Structures'
_journal_page_first 511
_journal_page_last 514
_journal_volume 216
_journal_year 2001
_chemical_formula_sum 'C12 H22 N2 O'
_chemical_formula_weight 210.36
_space_group_IT_number 15
_symmetry_cell_setting monoclinic
_symmetry_space_group_name_Hall '-C 2yc'
_symmetry_space_group_name_H-M 'C 1 2/c 1'
_cell_angle_alpha 90.00
_cell_angle_beta 126.45(1)
_cell_angle_gamma 90.00
_cell_formula_units_Z 16
_cell_length_a 21.125(3)
_cell_length_b 14.102(2)
_cell_length_c 20.172(4)
_cell_measurement_temperature 298(2)
_cell_volume 4833.8(14)
_diffrn_ambient_temperature 298(2)
_exptl_crystal_density_diffrn 1.156
_refine_ls_R_factor_obs 0.0537
_refine_ls_wR_factor_obs 0.1418
_cod_original_sg_symbol_H-M 'C 2/c'
_cod_database_code 8101131

loop_
_symmetry_equiv_pos_as_xyz
'x, y, z'
'-x, y, -z+1/2'
'x+1/2, y+1/2, z'
'-x+1/2, y+1/2, -z+1/2'
'-x, -y, -z'
'x, -y, z-1/2'
'-x+1/2, -y+1/2, -z'
'x+1/2, -y+1/2, z-1/2'

loop_
_atom_site_aniso_label
_atom_site_aniso_U_11
_atom_site_aniso_U_22
_atom_site_aniso_U_33
_atom_site_aniso_U_23
_atom_site_aniso_U_13
_atom_site_aniso_U_12
C1 0.077(2) 0.0389(13) 0.0421(14) 0.0013(10) 0.0435(14) -0.0002(11)
C2 0.0570(15) 0.0399(13) 0.0339(12) -0.0019(10) 0.0247(12) -0.0061(11)
C3 0.058(2) 0.056(2) 0.044(2) 0.0092(13) 0.0206(14) 0.0008(13)
C4 0.050(2) 0.068(2) 0.069(2) 0.009(2) 0.020(2) 0.006(2)
C5 0.045(2) 0.080(2) 0.071(2) -0.009(2) 0.0290(15) 0.0004(15)
C6 0.054(2) 0.061(2) 0.053(2) -0.0098(14) 0.0311(14) -0.0122(13)
N7 0.0508(12) 0.0428(11) 0.0368(10) -0.0004(8) 0.0272(9) -0.0006(9)
C8 0.077(2) 0.0411(14) 0.0451(15) 0.0065(12) 0.0425(14) 0.0043(13)
C9 0.077(2) 0.0406(14) 0.0493(15) 0.0102(12) 0.0392(14) 0.0158(13)
C10 0.060(2) 0.070(2) 0.054(2) 0.0105(15) 0.0313(15) 0.0205(15)
N11 0.0455(11) 0.0542(13) 0.0496(12) -0.0058(10) 0.0255(10) 0.0008(10)
C12 0.061(2) 0.052(2) 0.058(2) 0.0028(12) 0.0423(14) 0.0033(13)
C13 0.078(2) 0.0449(14) 0.057(2) 0.0006(12) 0.049(2) 0.0067(13)
O14 0.117(2) 0.0446(11) 0.0652(13) -0.0123(9) 0.0697(13) -0.0086(10)
C15 0.048(2) 0.098(3) 0.078(2) -0.025(2) 0.033(2) -0.014(2)
C1A 0.072(2) 0.0359(13) 0.0409(13) 0.0010(10) 0.0370(13) -0.0038(11)
C2A 0.0548(15) 0.058(2) 0.0296(13) -0.0024(11) 0.0193(12) 0.0088(12)
C3A 0.087(3) 0.107(3) 0.047(2) -0.005(2) 0.028(2) 0.044(2)
C4A 0.078(3) 0.285(9) 0.055(3) -0.030(4) 0.013(2) 0.092(5)
C5A 0.041(2) 0.321(10) 0.067(3) -0.043(5) 0.028(2) -0.003(4)
C6A 0.058(2) 0.179(5) 0.059(2) -0.037(3) 0.034(2) -0.046(3)
N7A 0.0472(12) 0.074(2) 0.0376(11) -0.0119(10) 0.0249(10) -0.0176(10)
C8A 0.095(2) 0.043(2) 0.044(2) -0.0107(12) 0.042(2) -0.0188(14)
C9A 0.073(2) 0.0488(15) 0.0477(15) -0.0028(12) 0.0368(14) 0.0117(13)
C10A 0.064(2) 0.070(2) 0.051(2) 0.0053(15) 0.0298(15) 0.0164(15)
N11A 0.0459(11) 0.0611(13) 0.0365(11) -0.0050(10) 0.0216(9) -0.0076(10)
C12A 0.062(2) 0.055(2) 0.054(2) -0.0058(13) 0.0360(14) -0.0160(14)
C13A 0.062(2) 0.065(2) 0.0456(15) -0.0004(12) 0.0378(14) 0.0011(14)
O14A 0.0927(15) 0.0618(13) 0.0432(11) -0.0011(9) 0.0459(11) 0.0109(11)
C15A 0.050(2) 0.105(3) 0.046(2) -0.005(2) 0.0166(14) -0.018(2)

loop_
_atom_site_label
_atom_site_type_symbol
_atom_site_fract_x
_atom_site_fract_y
_atom_site_fract_z
_atom_site_U_iso_or_equiv
_atom_site_thermal_displace_type
_atom_site_occupancy
_atom_site_calc_flag
_atom_site_refinement_flags
_atom_site_disorder_group
C1 C 0.2547(2) -0.0022(2) 0.5746(2) 0.0477(6) Uani 1 d . .
H1 H 0.2634(14) -0.0138(18) 0.6239(17) 0.053(7) Uiso 1 d . .
C2 C 0.33181(15) -0.0086(2) 0.58578(14) 0.0450(6) Uani 1 d . .
H2 H 0.3651(13) 0.0444(18) 0.6282(15) 0.048(6) Uiso 1 d . .
C3 C 0.3735(2) -0.1023(2) 0.6198(2) 0.0587(7) Uani 1 d . .
H31 H 0.3407(15) -0.1549(19) 0.5806(17) 0.056(7) Uiso 1 d . .
H32 H 0.3758(17) -0.1153(20) 0.6661(20) 0.069(9) Uiso 1 d . .
C4 C 0.4530(2) -0.1020(3) 0.6348(2) 0.0717(9) Uani 1 d . .
H41 H 0.4878(18) -0.0534(23) 0.6776(20) 0.078(9) Uiso 1 d . .
H42 H 0.4778(18) -0.1632(24) 0.6516(20) 0.079(10) Uiso 1 d . .
C5 C 0.4429(2) -0.0753(2) 0.5569(2) 0.0687(8) Uani 1 d . .
H51 H 0.4973(20) -0.0691(22) 0.5685(20) 0.086(10) Uiso 1 d . .
H52 H 0.4121(18) -0.1268(22) 0.5135(20) 0.077(9) Uiso 1 d . .
C6 C 0.3975(2) 0.0161(2) 0.5224(2) 0.0564(7) Uani 1 d . .
H61 H 0.3880(15) 0.0379(20) 0.4666(19) 0.069(8) Uiso 1 d . .
H62 H 0.4269(16) 0.0674(21) 0.5593(18) 0.065(8) Uiso 1 d . .
N7 N 0.32150(11) 0.01180(13) 0.50828(11) 0.0427(5) Uani 1 d . .
C8 C 0.2794(2) 0.1014(2) 0.4717(2) 0.0507(7) Uani 1 d . .
H81 H 0.3172(16) 0.1512(21) 0.5112(18) 0.062(8) Uiso 1 d . .
H82 H 0.2683(14) 0.1077(17) 0.4167(17) 0.053(7) Uiso 1 d . .
C9 C 0.2044(2) 0.1104(2) 0.4634(2) 0.0548(7) Uani 1 d . .
H9 H 0.1832(15) 0.1751(20) 0.4419(16) 0.061(7) Uiso 1 d . .
C10 C 0.1404(2) 0.0410(2) 0.4031(2) 0.0629(8) Uani 1 d . .
H101 H 0.0922(19) 0.0571(21) 0.3985(18) 0.072(9) Uiso 1 d . .
H102 H 0.1277(16) 0.0496(20) 0.3486(19) 0.067(8) Uiso 1 d . .
N11 N 0.16062(12) -0.05777(15) 0.42888(13) 0.0515(6) Uani 1 d . .
C12 C 0.1905(2) -0.0729(2) 0.5147(2) 0.0527(7) Uani 1 d . .
H121 H 0.1484(16) -0.0722(18) 0.5210(16) 0.057(7) Uiso 1 d . .
H122 H 0.2072(16) -0.1393(21) 0.5279(17) 0.062(8) Uiso 1 d . .
C13 C 0.2196(2) 0.0970(2) 0.5465(2) 0.0546(7) Uani 1 d . .
H13 H 0.1672(16) 0.0977(18) 0.5366(16) 0.059(8) Uiso 1 d . .
O14 O 0.27035(14) 0.16962(13) 0.60115(13) 0.0662(6) Uani 1 d . .
H14 H 0.2648(18) 0.1699(22) 0.6358(20) 0.070(10) Uiso 1 d . .
C15 C 0.0925(2) -0.1185(3) 0.3753(3) 0.0773(10) Uani 1 d . .
H151 H 0.0510(21) -0.1020(24) 0.3855(21) 0.094(11) Uiso 1 d . .
H152 H 0.0765(20) -0.1020(24) 0.3203(24) 0.092(12) Uiso 1 d . .
H153 H 0.1068(24) -0.1859(32) 0.3912(26) 0.117(15) Uiso 1 d . .
C1A C 0.2388(2) -0.2687(2) 0.29156(15) 0.0476(6) Uani 1 d . .
H1A H 0.2452(15) -0.3273(19) 0.3207(17) 0.060(7) Uiso 1 d . .
C2A C 0.3187(2) -0.2495(2) 0.31225(14) 0.0508(7) Uani 1 d . .
H2A H 0.3529(16) -0.2402(19) 0.3720(19) 0.065(8) Uiso 1 d . .
C3A C 0.3501(2) -0.3290(3) 0.2896(2) 0.0880(13) Uani 1 d . .
H3A H 0.3158(20) -0.3358(24) 0.2326(25) 0.089(10) Uiso 1 d . .
H3B H 0.3481(20) -0.3869(26) 0.3162(22) 0.088(12) Uiso 1 d . .
C4A C 0.4336(3) -0.3062(7) 0.3180(3) 0.155(3) Uani 1 d . .
H4A H 0.4677(26) -0.3089(30) 0.3771(30) 0.127(14) Uiso 1 d . .
H4B H 0.4556(30) -0.3523(39) 0.3019(32) 0.163(19) Uiso 1 d . .
C5A C 0.4347(3) -0.2129(8) 0.2841(3) 0.146(3) Uani 1 d . .
H5A H 0.4100(27) -0.2237(32) 0.2293(33) 0.133(16) Uiso 1 d . .
H5B H 0.4880(31) -0.1901(34) 0.3067(30) 0.144(16) Uiso 1 d . .
C6A C 0.3990(2) -0.1368(4) 0.3037(2) 0.099(2) Uani 1 d . .
H6A H 0.4296(22) -0.1230(26) 0.3624(26) 0.103(12) Uiso 1 d . .
H6B H 0.3989(27) -0.0764(33) 0.2832(29) 0.127(19) Uiso 1 d . .
N7A N 0.31925(12) -0.1610(2) 0.27330(12) 0.0530(6) Uani 1 d . .
C8A C 0.2849(2) -0.0809(2) 0.2893(2) 0.0596(8) Uani 1 d . .
H8A H 0.3221(16) -0.0648(20) 0.3475(19) 0.066(8) Uiso 1 d . .
H8B H 0.2791(16) -0.0250(20) 0.2551(17) 0.064(8) Uiso 1 d . .
C9A C 0.2071(2) -0.1024(2) 0.2721(2) 0.0558(7) Uani 1 d . .
H9A H 0.1916(15) -0.0455(21) 0.2902(17) 0.067(8) Uiso 1 d . .
C10A C 0.1398(2) -0.1203(2) 0.1811(2) 0.0644(8) Uani 1 d . .
H10A H 0.1352(14) -0.0683(19) 0.1464(17) 0.054(7) Uiso 1 d . .
H10B H 0.0901(23) -0.1241(27) 0.1752(23) 0.104(12) Uiso 1 d . .
N11A N 0.15242(11) -0.2039(2) 0.14874(12) 0.0496(6) Uani 1 d . .
C12A C 0.1718(2) -0.2868(2) 0.1999(2) 0.0559(7) Uani 1 d . .
H12A H 0.1276(17) -0.3129(21) 0.1976(17) 0.069(8) Uiso 1 d . .
H12B H 0.1877(16) -0.3414(21) 0.1790(18) 0.065(8) Uiso 1 d . .
C13A C 0.2136(2) -0.1883(2) 0.3203(2) 0.0537(7) Uani 1 d . .
H13A H 0.1624(17) -0.2042(19) 0.3069(16) 0.061(8) Uiso 1 d . .
O14A O 0.26832(13) -0.1775(2) 0.40660(11) 0.0625(6) Uani 1 d . .
H14A H 0.2560(18) -0.1330(23) 0.4182(19) 0.066(10) Uiso 1 d . .
C15A C 0.0826(2) -0.2237(3) 0.0651(2) 0.0739(10) Uani 1 d . .
H15A H 0.0408(18) -0.2422(21) 0.0701(18) 0.073(9) Uiso 1 d . .
H15B H 0.0695(17) -0.1633(23) 0.0372(19) 0.071(9) Uiso 1 d . .
H15C H 0.0945(23) -0.2819(31) 0.0405(25) 0.121(15) Uiso 1 d . .

loop_
_geom_bond_atom_site_label_1
_geom_bond_atom_site_label_2
_geom_bond_distance
_geom_bond_site_symmetry_2
_geom_bond_publ_flag
C1 C2 1.509(4) . ?
C1 C13 1.526(4) . ?
C1 C12 1.532(4) . ?
C1 H1 0.91(3) . ?
C2 N7 1.473(3) . ?
C2 C3 1.509(4) . ?
C2 H2 1.03(3) . ?
C3 C4 1.517(4) . ?
C3 H31 1.00(3) . ?
C3 H32 0.93(3) . ?
C4 C5 1.503(5) . ?
C4 H41 1.00(3) . ?
C4 H42 0.96(3) . ?
C5 C6 1.507(4) . ?
C5 H51 1.03(3) . ?
C5 H52 1.02(3) . ?
C6 N7 1.455(3) . ?
C6 H61 1.07(3) . ?
C6 H62 0.96(3) . ?
N7 C8 1.468(3) . ?
N7 H14A 2.53(3) 1 ?
N7 O14A 3.140(3) 1 ?
C8 C9 1.496(4) . ?
C8 H81 1.00(3) . ?
C8 H82 0.99(3) . ?
C9 C13 1.519(4) . ?
C9 C10 1.520(4) . ?
C9 H9 1.00(3) . ?
C10 N11 1.459(4) . ?
C10 H101 0.99(3) . ?
C10 H102 0.97(3) . ?
N11 C15 1.458(4) . ?
N11 C12 1.464(3) . ?
N11 H14A 2.40(3) 1 ?
N11 O14A 3.073(3) 1 ?
C12 H121 0.97(3) . ?
C12 H122 0.98(3) . ?
C13 O14 1.417(3) . ?
C13 H13 1.00(3) . ?
O14 H14 0.77(3) . ?
C15 H151 1.04(4) . ?
C15 H152 0.98(4) . ?
C15 H153 0.99(4) . ?
C1A C2A 1.503(4) . ?
C1A C13A 1.505(4) . ?
C1A C12A 1.542(4) . ?
C1A H1A 0.98(3) . ?
C2A N7A 1.479(3) . ?
C2A C3A 1.505(4) . ?
C2A H2A 0.98(3) . ?
C3A C4A 1.532(8) . ?
C3A H3A 0.93(4) . ?
C3A H3B 0.99(4) . ?
C4A C5A 1.490(10) . ?
C4A H4A 0.96(5) . ?
C4A H4B 0.96(6) . ?
C5A C6A 1.495(8) . ?
C5A H5A 0.91(5) . ?
C5A H5B 0.98(5) . ?
C6A N7A 1.450(4) . ?
C6A H6A 0.97(4) . ?
C6A H6B 0.95(5) . ?
N7A C8A 1.478(4) . ?
N7A H14 2.29(3) 6 ?
N7A O14 2.980(3) 6 ?
C8A C9A 1.495(4) . ?
C8A H8A 0.98(3) . ?
C8A H8B 1.01(3) . ?
C9A C13A 1.508(4) . ?
C9A C10A 1.533(4) . ?
C9A H9A 1.01(3) . ?
C10A N11A 1.446(4) . ?
C10A H10A 0.98(3) . ?
C10A H10B 0.99(4) . ?
N11A C12A 1.448(3) . ?
N11A C15A 1.464(3) . ?
N11A H14 2.58(3) 6 ?
N11A O14 3.194(3) 6 ?
C12A H12A 0.98(3) . ?
C12A H12B 1.03(3) . ?
C13A O14A 1.414(3) 1 ?
C13A O14A 1.414(3) . ?
C13A H13A 0.97(3) . ?
O14A O14A 0.000(10) 1 ?
O14A H14A 0.77(3) . ?
C15A H15A 0.98(3) . ?
C15A H15B 0.97(3) . ?
C15A H15C 1.06(4) . ?
